data_7152785
loop_
_publ_author_name
'Elie, Claude-Rosny'
'H\'ebert, Audrey'
'Charbonneau, Mathieu'
'Haiun, Adam'
'Schmitzer, Andreea R.'

_publ_section_title
;
 Benzimidazolium-based synthetic chloride and calcium transporters in
 bacterial membranes.
;
_journal_issue 6
_journal_name_full 'Organic &amp; biomolecular chemistry'
_journal_page_first 923
_journal_page_last 928
_journal_paper_doi 10.1039/c2ob26966j
_journal_volume 11
_journal_year 2013
_chemical_compound_source 'Synthesized by the authors. See text'
_chemical_formula_moiety 'C37 H27 N2, Br'
_chemical_formula_sum 'C37 H27 Br N2'
_chemical_formula_weight 579.52
_chemical_name_systematic
;
?
;
_space_group_IT_number 2
_symmetry_cell_setting triclinic
_symmetry_space_group_name_Hall '-P 1'
_symmetry_space_group_name_H-M 'P -1'
_atom_sites_solution_hydrogens geom
_atom_sites_solution_primary direct
_atom_sites_solution_secondary difmap
_audit_creation_method SHELXL-97
_cell_angle_alpha 89.925(1)
_cell_angle_beta 80.209(1)
_cell_angle_gamma 62.908(1)
_cell_formula_units_Z 2
_cell_length_a 9.5643(2)
_cell_length_b 9.7254(2)
_cell_length_c 17.4889(4)
_cell_measurement_reflns_used 11809
_cell_measurement_temperature 100
_cell_measurement_theta_max 70.64
_cell_measurement_theta_min 2.57
_cell_volume 1421.79(5)
_computing_cell_refinement 'SAINT V7.68A(Bruker AXS, 2009)'
_computing_data_collection 'APEX2 (Bruker AXS, 2009)'
_computing_data_reduction 'SAINT V7.68A(Bruker AXS, 2009)'
_computing_molecular_graphics 'SHELXTL (Bruker AXS, 2003)'
_computing_publication_material 'UdMX (Maris, 2004)'
_computing_structure_refinement 'SHELXL97 (Sheldrick, 2008)'
_computing_structure_solution 'SHELXS97 (Sheldrick, 2008)'
_diffrn_ambient_temperature 100
_diffrn_detector_area_resol_mean 8.3
_diffrn_measured_fraction_theta_full 0.963
_diffrn_measured_fraction_theta_max 0.963
_diffrn_measurement_device_type 'Bruker APEX II'
_diffrn_measurement_method \w
_diffrn_radiation_monochromator 'Quazar MX'
_diffrn_radiation_source 'Incoatec I\muS Microsource '
_diffrn_radiation_type CuK\a
_diffrn_radiation_wavelength 1.54178
_diffrn_reflns_av_R_equivalents 0.042
_diffrn_reflns_av_sigmaI/netI 0.0283
_diffrn_reflns_limit_h_max 11
_diffrn_reflns_limit_h_min -11
_diffrn_reflns_limit_k_max 11
_diffrn_reflns_limit_k_min -11
_diffrn_reflns_limit_l_max 21
_diffrn_reflns_limit_l_min -21
_diffrn_reflns_number 27726
_diffrn_reflns_theta_full 70.95
_diffrn_reflns_theta_max 70.95
_diffrn_reflns_theta_min 2.57
_exptl_absorpt_coefficient_mu 2.179
_exptl_absorpt_correction_T_max 0.9165
_exptl_absorpt_correction_T_min 0.6232
_exptl_absorpt_correction_type multi-scan
_exptl_absorpt_process_details 'Sadabs (Sheldrick, 2008)'
_exptl_crystal_colour Colorless
_exptl_crystal_density_diffrn 1.354
_exptl_crystal_density_method 'not measured'
_exptl_crystal_description block
_exptl_crystal_F_000 596
_exptl_crystal_size_max 0.16
_exptl_crystal_size_mid 0.08
_exptl_crystal_size_min 0.04
_refine_diff_density_max 1.562
_refine_diff_density_min -1.166
_refine_diff_density_rms 0.129
_refine_ls_extinction_method none
_refine_ls_goodness_of_fit_ref 1.058
_refine_ls_hydrogen_treatment constr
_refine_ls_matrix_type full
_refine_ls_number_parameters 361
_refine_ls_number_reflns 5290
_refine_ls_number_restraints 0
_refine_ls_restrained_S_all 1.058
_refine_ls_R_factor_all 0.0568
_refine_ls_R_factor_gt 0.0525
_refine_ls_shift/su_max 0.001
_refine_ls_shift/su_mean 0.000
_refine_ls_structure_factor_coef Fsqd
_refine_ls_weighting_details 'calc w=1/[\s^2^(Fo^2^)+(0.1081P)^2^+1.3123P] where P=(Fo^2^+2Fc^2^)/3'
_refine_ls_weighting_scheme calc
_refine_ls_wR_factor_gt 0.1437
_refine_ls_wR_factor_ref 0.1526
_reflns_number_gt 4833
_reflns_number_total 5290
_reflns_threshold_expression I>2\s(I)
_cod_data_source_file c2ob26966j.txt
_cod_data_source_block schm55
_cod_depositor_comments
;
The following automatic conversions were performed:

'_symmetry_cell_setting' value 'Triclinic' changed to 'triclinic'
according to /home/saulius/struct/CIF-dictionaries/cif_core.dic
dictionary named 'cif_core.dic' version 2.4.2 from 2011-04-26.

Automatic conversion script
Id: cif_fix_values 1891 2012-01-12 08:04:46Z andrius 
;
_cod_original_sg_symbol_H-M P-1
_cod_database_code 7152785

loop_
_symmetry_equiv_pos_as_xyz
'x, y, z'
'-x, -y, -z'

loop_
_atom_site_label
_atom_site_type_symbol
_atom_site_fract_x
_atom_site_fract_y
_atom_site_fract_z
_atom_site_U_iso_or_equiv
_atom_site_adp_type
_atom_site_occupancy
_atom_site_symmetry_multiplicity
_atom_site_calc_flag
_atom_site_refinement_flags
Br1 Br 0.92712(3) 0.31635(4) 0.420797(17) 0.03036(14) Uani 1 1 d .
N1 N 0.3764(3) 0.3171(3) 0.48390(14) 0.0268(5) Uani 1 1 d .
C2 C 0.2437(4) 0.3025(4) 0.50269(17) 0.0279(6) Uani 1 1 d .
H2 H 0.1508 0.3560 0.4807 0.034 Uiso 1 1 calc R
N3 N 0.2585(3) 0.2031(3) 0.55630(14) 0.0264(5) Uani 1 1 d .
C4 C 0.4100(3) 0.1490(3) 0.57495(16) 0.0248(6) Uani 1 1 d .
C5 C 0.4865(4) 0.0429(3) 0.62604(16) 0.0268(6) Uani 1 1 d .
H5 H 0.4345 -0.0051 0.6585 0.032 Uiso 1 1 calc R
C6 C 0.6427(4) 0.0111(4) 0.62707(17) 0.0299(6) Uani 1 1 d .
H6 H 0.7003 -0.0625 0.6603 0.036 Uiso 1 1 calc R
C7 C 0.7184(4) 0.0846(4) 0.58029(18) 0.0301(6) Uani 1 1 d .
H7 H 0.8255 0.0599 0.5832 0.036 Uiso 1 1 calc R
C8 C 0.6423(4) 0.1913(3) 0.53039(17) 0.0279(6) Uani 1 1 d .
H8 H 0.6937 0.2413 0.4991 0.033 Uiso 1 1 calc R
C9 C 0.4860(4) 0.2219(3) 0.52820(16) 0.0250(6) Uani 1 1 d .
C10 C 0.4015(4) 0.4182(4) 0.42570(17) 0.0302(6) Uani 1 1 d .
H10A H 0.4766 0.4527 0.4406 0.036 Uiso 1 1 calc R
H10B H 0.2984 0.5115 0.4258 0.036 Uiso 1 1 calc R
C11 C 0.4673(4) 0.3372(3) 0.34497(17) 0.0264(6) Uani 1 1 d .
C12 C 0.6322(4) 0.2592(4) 0.31713(17) 0.0299(6) Uani 1 1 d .
H12 H 0.7036 0.2597 0.3487 0.036 Uiso 1 1 calc R
C13 C 0.6918(4) 0.1807(4) 0.24343(18) 0.0305(6) Uani 1 1 d .
H13 H 0.8042 0.1253 0.2255 0.037 Uiso 1 1 calc R
C14 C 0.5888(4) 0.1821(4) 0.19508(17) 0.0287(6) Uani 1 1 d .
C15 C 0.4226(4) 0.2628(4) 0.22323(17) 0.0290(6) Uani 1 1 d .
H15 H 0.3506 0.2657 0.1912 0.035 Uiso 1 1 calc R
C16 C 0.3640(4) 0.3375(4) 0.29724(18) 0.0294(6) Uani 1 1 d .
H16 H 0.2518 0.3899 0.3160 0.035 Uiso 1 1 calc R
C17 C 0.6531(4) 0.1067(4) 0.1157(2) 0.0326(7) Uani 1 1 d .
C18 C 0.7057(4) 0.0511(4) 0.05367(19) 0.0349(7) Uani 1 1 d .
C19 C 0.7728(4) -0.0196(4) -0.02635(17) 0.0297(6) Uani 1 1 d .
C20 C 0.9320(4) -0.1380(4) -0.04810(19) 0.0332(7) Uani 1 1 d .
H20 H 0.9991 -0.1720 -0.0105 0.040 Uiso 1 1 calc R
C21 C 0.9902(4) -0.2044(4) -0.12380(19) 0.0332(7) Uani 1 1 d .
H21 H 1.0964 -0.2859 -0.1376 0.040 Uiso 1 1 calc R
C22 C 0.8956(4) -0.1536(4) -0.18006(19) 0.0330(7) Uani 1 1 d .
H22 H 0.9374 -0.1982 -0.2323 0.040 Uiso 1 1 calc R
C23 C 0.7374(4) -0.0356(4) -0.15897(19) 0.0348(7) Uani 1 1 d .
H23 H 0.6718 -0.0002 -0.1971 0.042 Uiso 1 1 calc R
C24 C 0.6770(4) 0.0290(4) -0.08330(19) 0.0327(7) Uani 1 1 d .
H24 H 0.5692 0.1074 -0.0694 0.039 Uiso 1 1 calc R
C25 C 0.1336(3) 0.1614(4) 0.59164(16) 0.0275(6) Uani 1 1 d .
H25A H 0.1814 0.0473 0.5922 0.033 Uiso 1 1 calc R
H25B H 0.0504 0.1943 0.5592 0.033 Uiso 1 1 calc R
C26 C 0.0563(3) 0.2350(4) 0.67375(16) 0.0261(6) Uani 1 1 d .
C27 C -0.0232(4) 0.1685(4) 0.72298(19) 0.0317(6) Uani 1 1 d .
H27 H -0.0260 0.0782 0.7044 0.038 Uiso 1 1 calc R
C28 C -0.0976(4) 0.2327(4) 0.79833(19) 0.0332(7) Uani 1 1 d .
H28 H -0.1514 0.1866 0.8311 0.040 Uiso 1 1 calc R
C29 C -0.0939(3) 0.3651(4) 0.82639(17) 0.0292(6) Uani 1 1 d .
C30 C -0.0157(4) 0.4321(4) 0.77715(18) 0.0292(6) Uani 1 1 d .
H30 H -0.0135 0.5228 0.7956 0.035 Uiso 1 1 calc R
C31 C 0.0591(4) 0.3673(4) 0.70149(17) 0.0276(6) Uani 1 1 d .
H31 H 0.1123 0.4137 0.6686 0.033 Uiso 1 1 calc R
C32 C -0.1707(4) 0.4340(4) 0.90586(19) 0.0330(7) Uani 1 1 d .
C33 C -0.2275(3) 0.4881(3) 0.9673(2) 0.0312(7) Uani 1 1 d .
C34 C -0.2999(4) 0.5522(4) 1.04941(17) 0.0283(6) Uani 1 1 d .
C35 C -0.4081(4) 0.5099(4) 1.09410(19) 0.0328(7) Uani 1 1 d .
H35 H -0.4378 0.4407 1.0716 0.039 Uiso 1 1 calc R
C36 C -0.4716(4) 0.5686(4) 1.17064(19) 0.0351(7) Uani 1 1 d .
H36 H -0.5440 0.5387 1.2007 0.042 Uiso 1 1 calc R
C37 C -0.4304(4) 0.6720(4) 1.20453(19) 0.0350(7) Uani 1 1 d .
H37 H -0.4739 0.7112 1.2575 0.042 Uiso 1 1 calc R
C38 C -0.3249(4) 0.7171(4) 1.15999(19) 0.0347(7) Uani 1 1 d .
H38 H -0.2982 0.7890 1.1822 0.042 Uiso 1 1 calc R
C39 C -0.2594(4) 0.6567(4) 1.08347(19) 0.0319(6) Uani 1 1 d .
H39 H -0.1863 0.6861 1.0536 0.038 Uiso 1 1 calc R

loop_
_atom_site_aniso_label
_atom_site_aniso_U_11
_atom_site_aniso_U_22
_atom_site_aniso_U_33
_atom_site_aniso_U_23
_atom_site_aniso_U_13
_atom_site_aniso_U_12
Br1 0.0262(2) 0.0379(2) 0.0321(2) 0.00491(13) -0.00447(13) -0.01954(16)
N1 0.0293(12) 0.0296(13) 0.0231(11) -0.0004(9) 0.0003(9) -0.0167(11)
C2 0.0289(14) 0.0304(15) 0.0252(13) -0.0002(11) -0.0016(11) -0.0155(13)
N3 0.0252(12) 0.0338(13) 0.0236(11) 0.0009(9) -0.0003(9) -0.0180(11)
C4 0.0252(14) 0.0292(14) 0.0228(13) -0.0032(10) 0.0014(10) -0.0169(12)
C5 0.0304(15) 0.0301(15) 0.0229(13) -0.0009(11) 0.0007(11) -0.0185(13)
C6 0.0301(15) 0.0329(16) 0.0265(14) -0.0002(11) -0.0046(12) -0.0145(13)
C7 0.0253(14) 0.0346(16) 0.0311(15) -0.0032(12) -0.0020(11) -0.0156(13)
C8 0.0291(14) 0.0323(15) 0.0255(13) -0.0039(11) 0.0038(11) -0.0201(13)
C9 0.0270(14) 0.0270(14) 0.0218(13) -0.0015(10) 0.0001(10) -0.0149(12)
C10 0.0357(16) 0.0310(15) 0.0268(14) 0.0026(12) -0.0003(12) -0.0199(13)
C11 0.0302(15) 0.0302(15) 0.0242(14) 0.0049(11) -0.0031(11) -0.0191(13)
C12 0.0298(15) 0.0431(18) 0.0271(14) 0.0064(12) -0.0054(12) -0.0256(14)
C13 0.0249(14) 0.0376(17) 0.0313(15) 0.0080(12) -0.0025(12) -0.0173(13)
C14 0.0350(16) 0.0333(16) 0.0239(14) 0.0043(11) -0.0013(12) -0.0223(14)
C15 0.0312(15) 0.0341(16) 0.0283(14) 0.0055(12) -0.0078(12) -0.0200(13)
C16 0.0257(14) 0.0327(16) 0.0316(15) 0.0076(12) -0.0041(12) -0.0154(13)
C17 0.0283(15) 0.0274(15) 0.0443(19) 0.0075(13) -0.0020(13) -0.0165(13)
C18 0.0449(18) 0.0395(18) 0.0368(18) 0.0158(14) -0.0160(15) -0.0307(16)
C19 0.0339(16) 0.0321(16) 0.0282(14) 0.0019(12) -0.0013(12) -0.0210(14)
C20 0.0325(16) 0.0351(17) 0.0366(16) 0.0097(13) -0.0098(13) -0.0185(14)
C21 0.0301(15) 0.0312(16) 0.0374(16) 0.0043(13) 0.0016(13) -0.0160(13)
C22 0.0407(17) 0.0309(16) 0.0322(15) 0.0009(12) -0.0005(13) -0.0229(14)
C23 0.0404(17) 0.0346(17) 0.0355(16) 0.0039(13) -0.0102(14) -0.0214(15)
C24 0.0282(15) 0.0340(16) 0.0363(16) 0.0007(13) -0.0032(12) -0.0157(13)
C25 0.0262(14) 0.0342(16) 0.0268(14) 0.0004(12) -0.0003(11) -0.0195(13)
C26 0.0213(13) 0.0322(15) 0.0257(14) 0.0035(11) -0.0024(11) -0.0137(12)
C27 0.0295(15) 0.0344(16) 0.0358(16) 0.0011(12) 0.0002(12) -0.0209(13)
C28 0.0306(15) 0.0402(18) 0.0318(15) 0.0035(13) 0.0033(12) -0.0221(14)
C29 0.0225(13) 0.0350(16) 0.0275(14) 0.0017(12) -0.0015(11) -0.0120(12)
C30 0.0284(14) 0.0305(15) 0.0293(15) 0.0009(12) -0.0038(12) -0.0148(13)
C31 0.0275(14) 0.0324(15) 0.0263(14) 0.0046(11) -0.0013(11) -0.0180(12)
C32 0.0261(14) 0.0384(17) 0.0376(18) 0.0114(14) -0.0065(13) -0.0175(14)
C33 0.0209(14) 0.0255(15) 0.047(2) 0.0024(13) -0.0089(13) -0.0096(12)
C34 0.0251(14) 0.0323(16) 0.0247(14) 0.0024(11) -0.0018(11) -0.0118(12)
C35 0.0321(15) 0.0337(16) 0.0376(17) 0.0045(13) -0.0054(13) -0.0199(14)
C36 0.0323(16) 0.0348(17) 0.0354(16) 0.0053(13) 0.0036(13) -0.0164(14)
C37 0.0364(17) 0.0329(17) 0.0290(15) 0.0001(12) -0.0025(13) -0.0115(14)
C38 0.0328(16) 0.0381(17) 0.0341(16) 0.0020(13) -0.0103(13) -0.0158(14)
C39 0.0280(15) 0.0325(16) 0.0380(16) 0.0077(13) -0.0052(12) -0.0165(13)

loop_
_atom_type_symbol
_atom_type_description
_atom_type_scat_dispersion_real
_atom_type_scat_dispersion_imag
_atom_type_scat_source
C C 0.0181 0.0091 'International Tables Vol C Tables 4.2.6.8 and 6.1.1.4'
H H 0.0000 0.0000 'International Tables Vol C Tables 4.2.6.8 and 6.1.1.4'
N N 0.0311 0.0180 'International Tables Vol C Tables 4.2.6.8 and 6.1.1.4'
Br Br -0.6763 1.2805 'International Tables Vol C Tables 4.2.6.8 and 6.1.1.4'

loop_
_geom_angle_atom_site_label_1
_geom_angle_atom_site_label_2
_geom_angle_atom_site_label_3
_geom_angle
_geom_angle_publ_flag
C2 N1 C9 108.4(2) y
C2 N1 C10 125.1(3) y
C9 N1 C10 126.5(2) y
N3 C2 N1 110.7(3) y
N3 C2 H2 124.7 ?
N1 C2 H2 124.7 ?
C2 N3 C4 108.5(2) y
C2 N3 C25 125.3(3) y
C4 N3 C25 126.2(2) y
C5 C4 N3 132.0(3) y
C5 C4 C9 121.7(3) y
N3 C4 C9 106.2(3) y
C6 C5 C4 116.3(3) y
C6 C5 H5 121.8 ?
C4 C5 H5 121.8 ?
C5 C6 C7 121.8(3) y
C5 C6 H6 119.1 ?
C7 C6 H6 119.1 ?
C8 C7 C6 122.1(3) y
C8 C7 H7 119.0 ?
C6 C7 H7 119.0 ?
C7 C8 C9 116.4(3) y
C7 C8 H8 121.8 ?
C9 C8 H8 121.8 ?
C8 C9 N1 132.1(3) y
C8 C9 C4 121.7(3) y
N1 C9 C4 106.2(2) y
N1 C10 C11 112.3(2) y
N1 C10 H10A 109.2 ?
C11 C10 H10A 109.2 ?
N1 C10 H10B 109.2 ?
C11 C10 H10B 109.2 ?
H10A C10 H10B 107.9 ?
C16 C11 C12 119.2(3) y
C16 C11 C10 120.3(3) y
C12 C11 C10 120.5(3) y
C13 C12 C11 120.0(3) y
C13 C12 H12 120.0 ?
C11 C12 H12 120.0 ?
C12 C13 C14 121.0(3) y
C12 C13 H13 119.5 ?
C14 C13 H13 119.5 ?
C13 C14 C15 118.6(3) y
C13 C14 C17 120.4(3) y
C15 C14 C17 120.9(3) y
C16 C15 C14 120.2(3) y
C16 C15 H15 119.9 ?
C14 C15 H15 119.9 ?
C15 C16 C11 121.0(3) y
C15 C16 H16 119.5 ?
C11 C16 H16 119.5 ?
C18 C17 C14 177.6(3) y
C17 C18 C19 179.7(5) y
C24 C19 C20 118.6(3) y
C24 C19 C18 119.6(3) y
C20 C19 C18 121.7(3) y
C21 C20 C19 120.1(3) y
C21 C20 H20 119.9 ?
C19 C20 H20 119.9 ?
C20 C21 C22 120.8(3) y
C20 C21 H21 119.6 ?
C22 C21 H21 119.6 ?
C21 C22 C23 119.4(3) y
C21 C22 H22 120.3 ?
C23 C22 H22 120.3 ?
C24 C23 C22 120.3(3) y
C24 C23 H23 119.9 ?
C22 C23 H23 119.9 ?
C23 C24 C19 120.7(3) y
C23 C24 H24 119.6 ?
C19 C24 H24 119.6 ?
N3 C25 C26 112.7(2) y
N3 C25 H25A 109.0 ?
C26 C25 H25A 109.0 ?
N3 C25 H25B 109.0 ?
C26 C25 H25B 109.0 ?
H25A C25 H25B 107.8 ?
C31 C26 C27 119.1(3) y
C31 C26 C25 122.4(3) y
C27 C26 C25 118.6(3) y
C28 C27 C26 120.8(3) y
C28 C27 H27 119.6 ?
C26 C27 H27 119.6 ?
C27 C28 C29 120.1(3) y
C27 C28 H28 119.9 ?
C29 C28 H28 119.9 ?
C30 C29 C28 119.1(3) y
C30 C29 C32 119.9(3) y
C28 C29 C32 121.0(3) y
C31 C30 C29 120.6(3) y
C31 C30 H30 119.7 ?
C29 C30 H30 119.7 ?
C26 C31 C30 120.3(3) y
C26 C31 H31 119.9 ?
C30 C31 H31 119.9 ?
C33 C32 C29 178.5(3) y
C32 C33 C34 177.4(3) y
C35 C34 C39 119.1(3) y
C35 C34 C33 121.1(3) y
C39 C34 C33 119.8(3) y
C36 C35 C34 120.1(3) y
C36 C35 H35 120.0 ?
C34 C35 H35 120.0 ?
C35 C36 C37 120.7(3) y
C35 C36 H36 119.6 ?
C37 C36 H36 119.6 ?
C38 C37 C36 119.6(3) y
C38 C37 H37 120.2 ?
C36 C37 H37 120.2 ?
C39 C38 C37 119.8(3) y
C39 C38 H38 120.1 ?
C37 C38 H38 120.1 ?
C38 C39 C34 120.7(3) y
C38 C39 H39 119.6 ?
C34 C39 H39 119.6 ?

loop_
_geom_bond_atom_site_label_1
_geom_bond_atom_site_label_2
_geom_bond_distance
_geom_bond_publ_flag
N1 C2 1.328(4) y
N1 C9 1.395(4) y
N1 C10 1.480(4) y
C2 N3 1.323(4) y
C2 H2 0.9500 ?
N3 C4 1.396(4) y
N3 C25 1.471(3) y
C4 C5 1.390(4) y
C4 C9 1.401(4) y
C5 C6 1.384(4) y
C5 H5 0.9500 ?
C6 C7 1.405(4) y
C6 H6 0.9500 ?
C7 C8 1.376(5) y
C7 H7 0.9500 ?
C8 C9 1.393(4) y
C8 H8 0.9500 ?
C10 C11 1.503(4) y
C10 H10a 0.9900 ?
C10 H10b 0.9900 ?
C11 C16 1.396(4) y
C11 C12 1.396(4) y
C12 C13 1.387(4) y
C12 H12 0.9500 ?
C13 C14 1.399(4) y
C13 H13 0.9500 ?
C14 C15 1.409(4) y
C14 C17 1.464(4) y
C15 C16 1.379(4) y
C15 H15 0.9500 ?
C16 H16 0.9500 ?
C17 C18 1.136(5) y
C18 C19 1.463(4) y
C19 C24 1.404(5) y
C19 C20 1.413(5) y
C20 C21 1.380(5) y
C20 H20 0.9500 ?
C21 C22 1.388(5) y
C21 H21 0.9500 ?
C22 C23 1.404(5) y
C22 H22 0.9500 ?
C23 C24 1.375(5) y
C23 H23 0.9500 ?
C24 H24 0.9500 ?
C25 C26 1.510(4) y
C25 H25a 0.9900 ?
C25 H25b 0.9900 ?
C26 C31 1.388(4) y
C26 C27 1.401(4) y
C27 C28 1.382(4) y
C27 H27 0.9500 ?
C28 C29 1.397(4) y
C28 H28 0.9500 ?
C29 C30 1.396(4) y
C29 C32 1.458(4) y
C30 C31 1.389(4) y
C30 H30 0.9500 ?
C31 H31 0.9500 ?
C32 C33 1.127(5) y
C33 C34 1.483(4) y
C34 C35 1.401(4) y
C34 C39 1.406(4) y
C35 C36 1.377(5) y
C35 H35 0.9500 ?
C36 C37 1.399(5) y
C36 H36 0.9500 ?
C37 C38 1.398(5) y
C37 H37 0.9500 ?
C38 C39 1.382(5) y
C38 H38 0.9500 ?
C39 H39 0.9500 ?

loop_
_geom_torsion_atom_site_label_1
_geom_torsion_atom_site_label_2
_geom_torsion_atom_site_label_3
_geom_torsion_atom_site_label_4
_geom_torsion
_geom_torsion_publ_flag
C9 N1 C2 N3 -0.3(3) y
C10 N1 C2 N3 179.8(2) y
N1 C2 N3 C4 0.5(3) y
N1 C2 N3 C25 178.8(2) y
C2 N3 C4 C5 -178.9(3) y
C25 N3 C4 C5 2.9(5) y
C2 N3 C4 C9 -0.5(3) y
C25 N3 C4 C9 -178.7(2) y
N3 C4 C5 C6 177.0(3) y
C9 C4 C5 C6 -1.2(4) y
C4 C5 C6 C7 1.3(4) y
C5 C6 C7 C8 -0.6(5) y
C6 C7 C8 C9 -0.5(4) y
C7 C8 C9 N1 -177.7(3) y
C7 C8 C9 C4 0.6(4) y
C2 N1 C9 C8 178.5(3) y
C10 N1 C9 C8 -1.6(5) y
C2 N1 C9 C4 0.0(3) y
C10 N1 C9 C4 179.9(2) y
C5 C4 C9 C8 0.2(4) y
N3 C4 C9 C8 -178.4(3) y
C5 C4 C9 N1 178.9(3) y
N3 C4 C9 N1 0.3(3) y
C2 N1 C10 C11 -88.5(3) y
C9 N1 C10 C11 91.6(3) y
N1 C10 C11 C16 87.0(4) y
N1 C10 C11 C12 -92.1(3) y
C16 C11 C12 C13 -1.1(5) y
C10 C11 C12 C13 178.0(3) y
C11 C12 C13 C14 1.9(5) y
C12 C13 C14 C15 -1.1(5) y
C12 C13 C14 C17 176.4(3) y
C13 C14 C15 C16 -0.4(4) y
C17 C14 C15 C16 -177.9(3) y
C14 C15 C16 C11 1.2(5) y
C12 C11 C16 C15 -0.4(5) y
C10 C11 C16 C15 -179.5(3) y
C24 C19 C20 C21 -0.5(4) y
C18 C19 C20 C21 178.6(3) y
C19 C20 C21 C22 1.7(4) y
C20 C21 C22 C23 -1.5(4) y
C21 C22 C23 C24 0.0(5) y
C22 C23 C24 C19 1.2(5) y
C20 C19 C24 C23 -1.0(4) y
C18 C19 C24 C23 179.9(3) y
C2 N3 C25 C26 -105.1(3) y
C4 N3 C25 C26 72.9(4) y
N3 C25 C26 C31 22.0(4) y
N3 C25 C26 C27 -159.1(3) y
C31 C26 C27 C28 -0.3(5) y
C25 C26 C27 C28 -179.2(3) y
C26 C27 C28 C29 -0.2(5) y
C27 C28 C29 C30 0.6(5) y
C27 C28 C29 C32 -179.5(3) y
C28 C29 C30 C31 -0.7(5) y
C32 C29 C30 C31 179.5(3) y
C27 C26 C31 C30 0.2(5) y
C25 C26 C31 C30 179.1(3) y
C29 C30 C31 C26 0.2(5) y
C39 C34 C35 C36 -1.0(5) y
C33 C34 C35 C36 178.8(3) y
C34 C35 C36 C37 0.6(5) y
C35 C36 C37 C38 0.6(5) y
C36 C37 C38 C39 -1.4(5) y
C37 C38 C39 C34 1.1(5) y
C35 C34 C39 C38 0.1(5) y
C33 C34 C39 C38 -179.7(3) y
